data_2002778
loop_
_publ_author_name
'Beck, J.'
'Biedenkopf, P.'
'Mueller-Buschbaum, K'
'Richter, J.'
'Schlitt, K.-J.'

_publ_section_title
;
Die Reaktion von SeCl4 mit Uebergangsmetalltetrachloriden. Synthese und
Kristallstrukturen von ((Se Cl3))2 (M Cl6) mit M=Zr, Hf, Mo, Re
;
_journal_name_full
;
Zeitschrift fuer Anorganische und Allgemeine Chemie
;
_journal_page_first 292
_journal_page_last 296
_journal_paper_doi 10.1002/zaac.19966220215
_journal_volume 622
_journal_year 1996
_chemical_formula_structural '(Se Cl3)2 (Mo Cl6)'
_chemical_formula_sum 'Cl12 Mo Se2'
_chemical_name_systematic
;
Bis(trichloroselenium) hexachloromolybdate(IV)
;
_space_group_IT_number 43
_symmetry_cell_setting orthorhombic
_symmetry_Int_Tables_number 43
_symmetry_space_group_name_Hall 'F 2 -2d'
_symmetry_space_group_name_H-M 'F d d 2'
_cell_angle_alpha 90
_cell_angle_beta 90
_cell_angle_gamma 90
_cell_formula_units_Z 8
_cell_length_a 11.538(1)
_cell_length_b 12.677(1)
_cell_length_c 21.4742(10)
_cell_volume 3141.0
_refine_ls_R_factor_all 0.0302
_cod_database_code 2002778

loop_
_symmetry_equiv_pos_as_xyz
x,y,z
-x,-y,z
1/4-x,1/4+y,1/4+z
1/4+x,1/4-y,1/4+z
x,1/2+y,1/2+z
1/2+x,y,1/2+z
1/2+x,1/2+y,z
-x,1/2-y,1/2+z
1/2-x,-y,1/2+z
1/2-x,1/2-y,z
1/4-x,3/4+y,3/4+z
3/4-x,1/4+y,3/4+z
3/4-x,3/4+y,1/4+z
1/4+x,3/4-y,3/4+z
3/4+x,1/4-y,3/4+z
3/4+x,3/4-y,1/4+z

loop_
_atom_site_aniso_label
_atom_site_aniso_U_11
_atom_site_aniso_U_12
_atom_site_aniso_U_13
_atom_site_aniso_U_22
_atom_site_aniso_U_23
_atom_site_aniso_U_33
Mo1 0.02181(14) -0.00046(11) 0. 0.0199(2) 0. 0.01634(14)
Se1 0.02626(14) 0.00120(9) 0.00002(10) 0.0238(2) 0.00102(9) 0.01978(13)
Cl1 0.0293(3) -0.0021(2) 0.0081(3) 0.0330(3) 0.0028(3) 0.0275(3)
Cl2 0.0289(3) 0.0049(2) 0.0044(3) 0.0268(3) 0.0039(3) 0.0285(3)
Cl3 0.0410(4) -0.0015(3) 0.0130(3) 0.0271(3) 0.0020(3) 0.0273(4)
Cl4 0.0423(4) 0.0080(3) 0.0113(3) 0.0404(4) -0.0027(3) 0.0306(4)
Cl5 0.0374(4) -0.0067(3) -0.0015(3) 0.0318(4) 0.0001(3) 0.0400(4)
Cl6 0.0376(4) 0.0085(3) -0.0068(3) 0.0512(6) 0.0087(3) 0.0309(5)

loop_
_atom_site_label
_atom_site_type_symbol
_atom_site_symmetry_multiplicity
_atom_site_Wyckoff_symbol
_atom_site_fract_x
_atom_site_fract_y
_atom_site_fract_z
_atom_site_occupancy
_atom_site_attached_hydrogens
_atom_site_calc_flag
Mo1 Mo4+ 8 a 0. 0. 0.124870(14) 1. 0 d
Se1 Se4+ 16 b 0.74150(2) 0.02918(3) 0.294100(12) 1. 0 d
Cl1 Cl1- 16 b 0.11888(7) 0.07352(6) 0.04565(4) 1. 0 d
Cl2 Cl1- 16 b -0.11731(6) 0.15645(6) 0.12618(4) 1. 0 d
Cl3 Cl1- 16 b -0.12091(7) -0.07765(6) 0.20026(4) 1. 0 d
Cl4 Cl1- 16 b 0.63662(8) 0.08273(8) 0.37072(4) 1. 0 d
Cl5 Cl1- 16 b 0.87004(7) 0.15064(7) 0.29810(5) 1. 0 d
Cl6 Cl1- 16 b 0.63317(9) 0.09372(8) 0.22108(4) 1. 0 d

loop_
_atom_type_symbol
_atom_type_oxidation_number
Mo4+ 4.000
Se4+ 4.000
Cl1- -1.000
